data_7239661
loop_
_publ_author_name
'Danylyuk, Oksana'
'Worzakowska, Marta'
'Osypiuk-Tomasik, Joanna'
'Sashuk, Volodymyr'
'Kedra-Krolik, Karolina'

_publ_section_title
;
 Solution-mediated and single-crystal to single-crystal transformations of
 cucurbit[6]uril host--guest complexes with dopamine
;
_journal_issue 4
_journal_name_full CrystEngComm
_journal_page_first 634
_journal_page_last 638
_journal_paper_doi 10.1039/C9CE01743G
_journal_volume 22
_journal_year 2020
_chemical_formula_moiety '(C36 H36 N24 O12).(C8 H12 N O2)+.(Cl)-.14(H2 O)'
_chemical_formula_sum 'C44 H76 Cl N25 O28'
_chemical_formula_weight 1438.74
_chemical_name_common 'cucurbit[6]uril/dopamine complex'
_space_group_crystal_system trigonal
_space_group_IT_number 148
_space_group_name_Hall '-R 3'
_space_group_name_H-M_alt 'R -3 :H'
_atom_sites_solution_hydrogens geom
_audit_creation_method SHELXL-2013
_audit_update_record
;
2019-09-18 deposited with the CCDC.	2019-12-20 downloaded from the CCDC.
;
_cell_angle_alpha 90
_cell_angle_beta 90
_cell_angle_gamma 120
_cell_formula_units_Z 18
_cell_length_a 50.711(2)
_cell_length_b 50.711(2)
_cell_length_c 12.5325(8)
_cell_measurement_reflns_used 6616
_cell_measurement_temperature 100.0(1)
_cell_measurement_theta_max 71.852
_cell_measurement_theta_min 3.016
_cell_volume 27911(2)
_computing_cell_refinement
;
CrysAlisPro, Agilent Technologies,
Version 1.171.35.15 (release 03-08-2011 CrysAlis171 .NET)
(compiled Aug  3 2011,13:03:54)
;
_computing_data_collection
;
CrysAlisPro, Agilent Technologies,
Version 1.171.35.15 (release 03-08-2011 CrysAlis171 .NET)
(compiled Aug  3 2011,13:03:54)
;
_computing_data_reduction
;
CrysAlisPro, Agilent Technologies,
Version 1.171.35.15 (release 03-08-2011 CrysAlis171 .NET)
(compiled Aug  3 2011,13:03:54)
;
_computing_structure_refinement 'SHELXL-2013 (Sheldrick, 2013)'
_diffrn_ambient_temperature 100.0(1)
_diffrn_detector_area_resol_mean 16.3
_diffrn_measured_fraction_theta_full 0.997
_diffrn_measured_fraction_theta_max 0.995
_diffrn_measurement_device_type 'SuperNova, Dual, Cu at zero, Eos'
_diffrn_measurement_method '\w scans'
_diffrn_radiation_type CuK\a
_diffrn_radiation_wavelength 1.54184
_diffrn_reflns_av_R_equivalents 0.0326
_diffrn_reflns_av_unetI/netI 0.0340
_diffrn_reflns_Laue_measured_fraction_full 0.997
_diffrn_reflns_Laue_measured_fraction_max 0.995
_diffrn_reflns_limit_h_max 60
_diffrn_reflns_limit_h_min -61
_diffrn_reflns_limit_k_max 61
_diffrn_reflns_limit_k_min -59
_diffrn_reflns_limit_l_max 9
_diffrn_reflns_limit_l_min -15
_diffrn_reflns_number 33038
_diffrn_reflns_point_group_measured_fraction_full 0.997
_diffrn_reflns_point_group_measured_fraction_max 0.995
_diffrn_reflns_theta_full 67.684
_diffrn_reflns_theta_max 70.073
_diffrn_reflns_theta_min 5.634
_diffrn_source 'SuperNova (Cu) X-ray Source'
_exptl_absorpt_coefficient_mu 1.489
_exptl_absorpt_correction_T_max 1.0000
_exptl_absorpt_correction_T_min 0.58885
_exptl_absorpt_correction_type multi-scan
_exptl_absorpt_process_details
;
CrysAlisPro, Agilent Technologies,
Version 1.171.35.15 (release 03-08-2011 CrysAlis171 .NET)
(compiled Aug  3 2011,13:03:54)
Empirical absorption correction using spherical harmonics,
 implemented in SCALE3 ABSPACK scaling algorithm.
;
_exptl_crystal_colour colourless
_exptl_crystal_density_diffrn 1.541
_exptl_crystal_description needle
_exptl_crystal_F_000 13608
_refine_diff_density_max 0.671
_refine_diff_density_min -0.538
_refine_diff_density_rms 0.080
_refine_ls_extinction_method none
_refine_ls_goodness_of_fit_ref 1.105
_refine_ls_hydrogen_treatment constr
_refine_ls_matrix_type full
_refine_ls_number_parameters 1096
_refine_ls_number_reflns 11712
_refine_ls_number_restraints 207
_refine_ls_restrained_S_all 1.101
_refine_ls_R_factor_all 0.1104
_refine_ls_R_factor_gt 0.0938
_refine_ls_shift/su_max 0.001
_refine_ls_shift/su_mean 0.000
_refine_ls_structure_factor_coef Fsqd
_refine_ls_weighting_details 'w=1/[\s^2^(Fo^2^)+(0.1992P)^2^+18.6288P] where P=(Fo^2^+2Fc^2^)/3'
_refine_ls_weighting_scheme calc
_refine_ls_wR_factor_gt 0.2792
_refine_ls_wR_factor_ref 0.3057
_reflns_Friedel_coverage 0.000
_reflns_number_gt 8674
_reflns_number_total 11712
_reflns_threshold_expression 'I > 2\s(I)'
_cod_data_source_file c9ce01743g2.cif
_cod_data_source_block q6_dopamsn
_cod_depositor_comments
;Adding full bibliography for 7239660--7239662.cif.

 Adding full bibliography for 7239660--7239662.cif.
;
_cod_original_cell_volume 27911(3)
_cod_database_code 7239661
_shelx_space_group_comment
;
The symmetry employed for this shelxl refinement is uniquely defined
by the following loop, which should always be used as a source of
symmetry information in preference to the above space-group names.
They are only intended as comments.
;
_shelxl_version_number 2013-3

loop_
_space_group_symop_operation_xyz
'x, y, z'
'-y, x-y, z'
'-x+y, -x, z'
'x+2/3, y+1/3, z+1/3'
'-y+2/3, x-y+1/3, z+1/3'
'-x+y+2/3, -x+1/3, z+1/3'
'x+1/3, y+2/3, z+2/3'
'-y+1/3, x-y+2/3, z+2/3'
'-x+y+1/3, -x+2/3, z+2/3'
'-x, -y, -z'
'y, -x+y, -z'
'x-y, x, -z'
'-x+2/3, -y+1/3, -z+1/3'
'y+2/3, -x+y+1/3, -z+1/3'
'x-y+2/3, x+1/3, -z+1/3'
'-x+1/3, -y+2/3, -z+2/3'
'y+1/3, -x+y+2/3, -z+2/3'
'x-y+1/3, x+2/3, -z+2/3'

loop_
_atom_site_label
_atom_site_type_symbol
_atom_site_fract_x
_atom_site_fract_y
_atom_site_fract_z
_atom_site_U_iso_or_equiv
_atom_site_adp_type
_atom_site_occupancy
_atom_site_site_symmetry_order
_atom_site_calc_flag
_atom_site_refinement_flags_posn
_atom_site_refinement_flags_adp
_atom_site_refinement_flags_occupancy
_atom_site_disorder_assembly
_atom_site_disorder_group
O1W O 0.1146(2) 0.1889(2) 0.1789(8) 0.107(2) Uani 0.5 1 d . . P A 1
O1WA O 0.1272(3) 0.1925(3) 0.2350(10) 0.104(3) Uani 0.4 1 d . . P B 2
O1WB O 0.1383(10) 0.2001(11) 0.143(2) 0.109(13) Uani 0.1 1 d . . P C 3
O2W O 0.15928(12) 0.18115(10) 0.0717(4) 0.1020(14) Uani 0.85 1 d . . P D 1
O2WA O 0.1672(6) 0.1802(6) 0.022(2) 0.094(7) Uiso 0.15 1 d . . P E 2
O3W O 0.01361(8) 0.21909(8) 0.2775(3) 0.0902(9) Uani 1 1 d . . . . .
Cl2A Cl -0.0163(4) 0.0318(4) 0.470(2) 0.205(9) Uani 0.167 1 d . . P F 1
O16A O 0.0628(4) 0.0327(4) 0.1453(13) 0.078(4) Uiso 0.333 1 d . . P G 1
Cl1A Cl -0.03572(18) 0.0590(2) 0.3148(9) 0.215(4) Uani 0.416 1 d . . P H 2
O16W O 0.0298(7) 0.0329(7) 0.274(3) 0.320(12) Uiso 0.5 1 d . . P I 2
O6W O 0.0606(5) 0.0348(4) 0.1524(14) 0.160(8) Uani 0.5 1 d . . P J 2
Cl1 Cl -0.02133(10) 0.04760(11) 0.3796(3) 0.1244(16) Uani 0.417 1 d . . P K 3
O5W O 0.19252(12) 0.33152(9) 0.5077(4) 0.1145(13) Uani 1 1 d . . . . .
O9W O 0.258(2) 0.3063(10) 0.571(4) 0.29(4) Uani 0.27(3) 1 d . . P L 1
O14W O 0.2657(3) 0.2653(3) 0.7055(10) 0.171(5) Uani 0.5 1 d . . P M 1
O9A O 0.2497(3) 0.29898(16) 0.6303(12) 0.168(7) Uani 0.73(3) 1 d . . P L 2
O14A O 0.2692(6) 0.2777(7) 0.801(2) 0.155(8) Uiso 0.25 1 d . . P N 2
O10W O 0.0000 0.0000 0.1068(16) 0.124(8) Uani 0.48(2) 3 d S T P O 1
O10A O -0.0285(5) -0.0190(7) 0.022(3) 0.144(13) Uani 0.173(8) 1 d . . P O 2
O13W O 0.0151(3) 0.3236(4) 0.6355(19) 0.201(8) Uani 0.5 1 d . . P P 1
O20W O 0.0581(4) 0.3603(6) 0.815(2) 0.296(13) Uani 0.5 1 d . . P Q 1
O13A O 0.0219(8) 0.3555(9) 0.668(3) 0.174(12) Uiso 0.2 1 d . . P R 2
O13B O 0.0224(7) 0.3296(7) 0.717(2) 0.167(10) Uiso 0.3 1 d . . P S 3
O15W O 0.0265(3) 0.3219(3) 0.3688(14) 0.166(5) Uani 0.5 1 d . . P T 1
O15A O 0.0216(6) 0.3169(6) 0.478(2) 0.263(10) Uiso 0.5 1 d . . P U 2
O17W O 0.2684(7) 0.2189(7) -0.075(3) 0.301(15) Uiso 0.534(15) 1 d . . P V 1
O12W O 0.2813(3) 0.3489(3) 0.4833(10) 0.169(6) Uiso 0.534(15) 1 d . . P V 1
O17A O 0.3183(3) 0.2385(3) -0.1831(11) 0.158(6) Uiso 0.466(15) 1 d . . P V 2
O7W O 0.26577(15) 0.21634(15) -0.0814(5) 0.063(2) Uiso 0.466(15) 1 d . . P V 2
O8WA O 0.2042(2) 0.3205(2) 0.7072(7) 0.160(4) Uani 0.704(8) 1 d . . P W 1
O11W O 0.2555(3) 0.3658(2) 0.7693(6) 0.225(7) Uani 0.704(8) 1 d . . P W 1
N1X N 0.1189(5) 0.2438(4) 0.2454(8) 0.126(6) Uani 0.704(8) 1 d D U P W 1
H1X1 H 0.1172 0.2251 0.2411 0.189 Uiso 0.704(8) 1 calc R U P W 1
H1X2 H 0.1389 0.2584 0.2486 0.189 Uiso 0.704(8) 1 calc R U P W 1
H1X3 H 0.1103 0.2470 0.1867 0.189 Uiso 0.704(8) 1 calc R U P W 1
C2X C 0.1031(3) 0.2454(2) 0.3425(5) 0.078(2) Uani 0.704(8) 1 d D U P W 1
H2X1 H 0.1122 0.2414 0.4061 0.094 Uiso 0.704(8) 1 calc R U P W 1
H2X2 H 0.0814 0.2295 0.3391 0.094 Uiso 0.704(8) 1 calc R U P W 1
C3X C 0.1057(3) 0.2758(3) 0.3527(7) 0.107(3) Uani 0.704(8) 1 d D U P W 1
H3X1 H 0.0955 0.2790 0.2908 0.128 Uiso 0.704(8) 1 calc R U P W 1
H3X2 H 0.1275 0.2916 0.3493 0.128 Uiso 0.704(8) 1 calc R U P W 1
C4X C 0.0925(2) 0.2803(3) 0.4522(8) 0.081(2) Uani 0.704(8) 1 d D U P W 1
C5X C 0.1026(2) 0.2804(2) 0.5513(7) 0.082(2) Uani 0.704(8) 1 d D U P W 1
H5X H 0.1189 0.2764 0.5603 0.099 Uiso 0.704(8) 1 calc R U P W 1
C6X C 0.09036(19) 0.28589(15) 0.6394(6) 0.0832(18) Uani 0.704(8) 1 d D U P W 1
H6X H 0.0989 0.2870 0.7079 0.100 Uiso 0.704(8) 1 calc R U P W 1
C7X C 0.0659(3) 0.2898(4) 0.6286(10) 0.097(3) Uani 0.704(8) 1 d D U P W 1
C8X C 0.05485(16) 0.28977(16) 0.5317(8) 0.097(2) Uani 0.704(8) 1 d D U P W 1
C9X C 0.06781(17) 0.28427(13) 0.4449(8) 0.0904(19) Uani 0.704(8) 1 d D U P W 1
H9X H 0.0592 0.2831 0.3765 0.108 Uiso 0.704(8) 1 calc R U P W 1
O1X O 0.0325(2) 0.2966(3) 0.5308(14) 0.129(5) Uani 0.352(4) 1 d D U P W 1
H1X H 0.0330 0.3052 0.4729 0.193 Uiso 0.704(8) 1 calc R U P W 1
O2X O 0.0552(2) 0.29869(19) 0.7195(8) 0.143(4) Uani 0.704(8) 1 d D U P W 1
H2X H 0.0430 0.3044 0.6997 0.215 Uiso 0.704(8) 1 calc R U P W 1
O11A O 0.2927(12) 0.3365(12) 0.762(4) 0.31(2) Uiso 0.296(8) 1 d . . P W 2
O8W O 0.2255(7) 0.3388(7) 0.7344(16) 0.157(9) Uani 0.296(8) 1 d . . P W 2
N1XA N 0.1120(11) 0.2463(10) 0.242(2) 0.132(11) Uani 0.296(8) 1 d D U P W 2
H1X4 H 0.1072 0.2267 0.2306 0.198 Uiso 0.296(8) 1 calc R U P W 2
H1X5 H 0.1322 0.2589 0.2299 0.198 Uiso 0.296(8) 1 calc R U P W 2
H1X6 H 0.1010 0.2512 0.1981 0.198 Uiso 0.296(8) 1 calc R U P W 2
C2XA C 0.1051(14) 0.2497(9) 0.354(3) 0.182(16) Uani 0.296(8) 1 d D U P W 2
H2X3 H 0.0837 0.2342 0.3690 0.219 Uiso 0.296(8) 1 calc R U P W 2
H2X4 H 0.1181 0.2452 0.4013 0.219 Uiso 0.296(8) 1 calc R U P W 2
C3XA C 0.1095(9) 0.2798(8) 0.383(2) 0.148(10) Uani 0.296(8) 1 d D U P W 2
H3X3 H 0.0996 0.2858 0.3281 0.178 Uiso 0.296(8) 1 calc R U P W 2
H3X4 H 0.1316 0.2947 0.3802 0.178 Uiso 0.296(8) 1 calc R U P W 2
C4XA C 0.0982(6) 0.2829(8) 0.4891(18) 0.094(6) Uani 0.296(8) 1 d D U P W 2
C5XA C 0.1164(6) 0.2858(5) 0.5728(17) 0.103(5) Uani 0.296(8) 1 d D U P W 2
H5XA H 0.1336 0.2838 0.5579 0.124 Uiso 0.296(8) 1 calc R U P W 2
C6XA C 0.1124(6) 0.2913(4) 0.6748(18) 0.129(6) Uani 0.296(8) 1 d D U P W 2
H6XA H 0.1268 0.2941 0.7286 0.154 Uiso 0.296(8) 1 calc R U P W 2
C7XA C 0.0873(5) 0.2927(4) 0.6975(13) 0.116(6) Uani 0.296(8) 1 d D U P W 2
C8XA C 0.0693(7) 0.2930(9) 0.6183(19) 0.113(7) Uani 0.296(8) 1 d D U P W 2
C9XA C 0.0728(4) 0.2845(3) 0.5158(14) 0.084(4) Uani 0.296(8) 1 d D U P W 2
H9XA H 0.0574 0.2796 0.4639 0.101 Uiso 0.296(8) 1 calc R U P W 2
O1XA O 0.0437(5) 0.2904(5) 0.664(2) 0.162(10) Uani 0.296(8) 1 d D U P W 2
H1XA H 0.0324 0.2912 0.6165 0.242 Uiso 0.296(8) 1 calc R U P W 2
O2XA O 0.0833(8) 0.2981(4) 0.8057(12) 0.229(13) Uani 0.296(8) 1 d D U P W 2
H2XA H 0.0760 0.3097 0.8087 0.344 Uiso 0.296(8) 1 calc R U P W 2
O3X O 0.1044(5) 0.2899(3) 0.7448(12) 0.143(6) Uani 0.352(4) 1 d . . P W 3
O9 O 0.16378(5) 0.13716(5) 0.32417(15) 0.0519(5) Uani 1 1 d . . . . .
O3 O 0.11644(6) 0.21383(6) 0.55170(17) 0.0645(6) Uani 1 1 d . . . . .
N5 N 0.15553(6) 0.20272(6) 0.55180(19) 0.0496(6) Uani 1 1 d . . . . .
N17 N 0.17412(5) 0.17347(5) 0.45394(17) 0.0432(5) Uani 1 1 d . . . . .
O10 O 0.09532(7) 0.09847(6) 0.1723(2) 0.0775(8) Uani 1 1 d . . . . .
N4 N 0.19768(7) 0.24629(6) 0.46709(19) 0.0556(6) Uani 1 1 d . . . . .
O4 O 0.05073(6) 0.17768(8) 0.39205(18) 0.0730(8) Uani 1 1 d . . . . .
N6 N 0.10835(6) 0.16525(7) 0.52478(19) 0.0547(6) Uani 1 1 d . . . . .
N18 N 0.12721(6) 0.13409(6) 0.4404(2) 0.0538(6) Uani 1 1 d . . . . .
O2 O 0.17538(8) 0.27515(6) 0.4238(2) 0.0761(7) Uani 1 1 d . . . . .
O12 O 0.15243(7) 0.19039(7) -0.1734(2) 0.0782(8) Uani 1 1 d . . . . .
N7 N 0.06142(7) 0.13906(9) 0.4233(2) 0.0680(8) Uani 1 1 d . . . . .
C28 C 0.20690(7) 0.18856(7) 0.4454(2) 0.0494(6) Uani 1 1 d . . . . .
H28A H 0.2125 0.1752 0.4058 0.059 Uiso 1 1 calc R U . . .
H28B H 0.2157 0.1916 0.5179 0.059 Uiso 1 1 calc R U . . .
N23 N 0.11490(8) 0.20307(8) -0.1858(2) 0.0651(8) Uani 1 1 d . . . . .
N16 N 0.21994(6) 0.21768(6) 0.3920(2) 0.0552(6) Uani 1 1 d . . . . .
C29 C 0.15596(7) 0.14730(7) 0.3977(2) 0.0451(6) Uani 1 1 d . . . . .
C17 C 0.15889(7) 0.17612(6) 0.54824(19) 0.0434(6) Uani 1 1 d . . . . .
H17 H 0.1683 0.1739 0.6152 0.052 Uiso 1 1 calc R U . . .
C5 C 0.12581(8) 0.19590(8) 0.5427(2) 0.0525(7) Uani 1 1 d . . . . .
C35 C 0.14404(9) 0.20917(9) -0.1763(2) 0.0639(9) Uani 1 1 d . . . . .
N3 N 0.21972(8) 0.28229(6) 0.3450(2) 0.0667(8) Uani 1 1 d . . . . .
O7 O 0.21915(7) 0.22778(8) -0.0231(3) 0.0902(10) Uani 1 1 d . . . . .
N19 N 0.08142(7) 0.11052(8) 0.3324(2) 0.0691(8) Uani 1 1 d . . . . .
C4 C 0.18031(8) 0.23331(7) 0.5644(2) 0.0544(7) Uani 1 1 d . . . . .
H4A H 0.1942 0.2335 0.6204 0.065 Uiso 1 1 calc R U . . .
H4B H 0.1721 0.2463 0.5893 0.065 Uiso 1 1 calc R U . . .
C18 C 0.12559(7) 0.14978(7) 0.5353(2) 0.0481(6) Uani 1 1 d . . . . .
H18 H 0.1188 0.1360 0.5989 0.058 Uiso 1 1 calc R U . . .
O5 O 0.05244(8) 0.20899(11) 0.1343(2) 0.1007(12) Uani 1 1 d . . . . .
O11 O 0.08981(8) 0.12525(9) -0.0811(2) 0.0883(9) Uani 1 1 d . . . . .
O8 O 0.22357(9) 0.20145(6) 0.2238(2) 0.0951(11) Uani 1 1 d . . . . .
N22 N 0.07085(8) 0.15781(10) -0.1165(2) 0.0765(10) Uani 1 1 d . . . . .
O1 O 0.17252(11) 0.30420(8) 0.1819(2) 0.1031(13) Uani 1 1 d . . . . .
N8 N 0.03762(7) 0.13834(10) 0.2744(2) 0.0769(10) Uani 1 1 d . . . . .
C6 C 0.07525(8) 0.14948(11) 0.5277(2) 0.0665(10) Uani 1 1 d . . . . .
H6A H 0.0678 0.1317 0.5760 0.080 Uiso 1 1 calc R U . . .
H6B H 0.0687 0.1634 0.5574 0.080 Uiso 1 1 calc R U . . .
N14 N 0.23595(9) 0.27027(7) 0.0837(2) 0.0759(9) Uani 1 1 d . . . . .
N10 N 0.05535(8) 0.19096(12) -0.0319(2) 0.0889(13) Uani 1 1 d . . . . .
N24 N 0.16282(9) 0.24011(9) -0.1732(2) 0.0789(9) Uani 1 1 d . . . . .
N20 N 0.05386(8) 0.10554(8) 0.1886(2) 0.0747(9) Uani 1 1 d . . . . .
C3 C 0.19562(10) 0.26862(7) 0.4129(2) 0.0623(9) Uani 1 1 d . . . . .
C16 C 0.22517(8) 0.24548(7) 0.4412(2) 0.0557(7) Uani 1 1 d . . . . .
H16 H 0.2390 0.2509 0.5043 0.067 Uiso 1 1 calc R U . . .
O6 O 0.10964(12) 0.26824(10) 0.0361(2) 0.1141(14) Uani 1 1 d . . . . .
N9 N 0.03521(9) 0.15865(15) 0.1004(2) 0.1008(17) Uani 1 1 d . . . . .
C30 C 0.10236(8) 0.10627(8) 0.3985(3) 0.0633(8) Uani 1 1 d . . . . .
H30A H 0.0909 0.0928 0.4590 0.076 Uiso 1 1 calc R U . . .
H30B H 0.1108 0.0958 0.3560 0.076 Uiso 1 1 calc R U . . .
N15 N 0.23750(9) 0.25096(7) 0.2590(2) 0.0759(10) Uani 1 1 d . . . . .
N2 N 0.21553(10) 0.29934(7) 0.1684(2) 0.0802(10) Uani 1 1 d . . . . .
C27 C 0.22656(9) 0.22112(8) 0.2848(3) 0.0678(9) Uani 1 1 d . . . . .
C33 C 0.07221(9) 0.13487(11) -0.0625(3) 0.0740(11) Uani 1 1 d . . . . .
N13 N 0.20701(9) 0.26472(9) -0.0566(3) 0.0832(11) Uani 1 1 d . . . . .
N11 N 0.09754(12) 0.23563(10) -0.1075(2) 0.0882(13) Uani 1 1 d . . . . .
C24 C 0.14705(13) 0.25671(11) -0.1815(3) 0.0832(13) Uani 1 1 d . . . . .
H24 H 0.1543 0.2709 -0.2439 0.100 Uiso 1 1 calc R U . . .
C9 C 0.04873(11) 0.18925(17) 0.0733(3) 0.0897(16) Uani 1 1 d . . . . .
C31 C 0.07857(8) 0.10424(9) 0.2249(3) 0.0696(10) Uani 1 1 d . . . . .
C15 C 0.23970(9) 0.26927(7) 0.3509(3) 0.0640(9) Uani 1 1 d . . . . .
H15 H 0.2612 0.2850 0.3672 0.077 Uiso 1 1 calc R U . . .
C7 C 0.05039(8) 0.15453(11) 0.3657(2) 0.0685(10) Uani 1 1 d . . . . .
N21 N 0.05023(7) 0.12465(10) 0.0156(2) 0.0791(10) Uani 1 1 d . . . . .
C23 C 0.11353(13) 0.23100(12) -0.1955(2) 0.0827(14) Uani 1 1 d . . . . .
H23 H 0.1051 0.2323 -0.2661 0.099 Uiso 1 1 calc R U . . .
C25 C 0.22072(10) 0.25165(9) 0.0000(3) 0.0747(11) Uani 1 1 d . . . . .
C20 C 0.03684(8) 0.10961(12) 0.2731(3) 0.0818(14) Uani 1 1 d . . . . .
H20 H 0.0155 0.0922 0.2763 0.098 Uiso 1 1 calc R U . . .
C26 C 0.25315(10) 0.26362(9) 0.1596(3) 0.0742(10) Uani 1 1 d . . . . .
H26A H 0.2724 0.2826 0.1750 0.089 Uiso 1 1 calc R U . . .
H26B H 0.2584 0.2491 0.1268 0.089 Uiso 1 1 calc R U . . .
C34 C 0.08966(9) 0.17289(10) -0.2074(2) 0.0656(9) Uani 1 1 d . . . . .
H34A H 0.0768 0.1744 -0.2638 0.079 Uiso 1 1 calc R U . . .
H34B H 0.0978 0.1602 -0.2357 0.079 Uiso 1 1 calc R U . . .
C14 C 0.23443(12) 0.29771(9) 0.0846(3) 0.0820(13) Uani 1 1 d . . . . .
H14 H 0.2552 0.3162 0.0839 0.098 Uiso 1 1 calc R U . . .
C2 C 0.22563(12) 0.30781(8) 0.2783(3) 0.0789(12) Uani 1 1 d . . . . .
H2A H 0.2478 0.3225 0.2784 0.095 Uiso 1 1 calc R U . . .
H2B H 0.2152 0.3182 0.3091 0.095 Uiso 1 1 calc R U . . .
N12 N 0.14587(13) 0.27173(10) -0.0850(3) 0.0927(13) Uani 1 1 d . . . . .
N1 N 0.19178(13) 0.29936(9) 0.0198(3) 0.0955(14) Uani 1 1 d . . . . .
C19 C 0.05517(8) 0.11097(10) 0.3749(3) 0.0701(10) Uani 1 1 d . . . . .
H19 H 0.0430 0.0932 0.4231 0.084 Uiso 1 1 calc R U . . .
C1 C 0.19167(15) 0.30131(9) 0.1284(3) 0.0891(15) Uani 1 1 d . . . . .
C11 C 0.11684(16) 0.25918(13) -0.0440(3) 0.0954(17) Uani 1 1 d . . . . .
C22 C 0.04581(9) 0.16171(14) -0.0819(3) 0.0877(15) Uani 1 1 d . . . . .
H22 H 0.0309 0.1574 -0.1408 0.105 Uiso 1 1 calc R U . . .
C21 C 0.03155(9) 0.13871(14) 0.0100(3) 0.0904(16) Uani 1 1 d . . . . .
H21 H 0.0097 0.1235 -0.0038 0.109 Uiso 1 1 calc R U . . .
C36 C 0.19583(11) 0.25418(15) -0.1637(3) 0.0988(17) Uani 1 1 d . . . . .
H36A H 0.2019 0.2392 -0.1856 0.119 Uiso 1 1 calc R U . . .
H36B H 0.2056 0.2717 -0.2134 0.119 Uiso 1 1 calc R U . . .
C10 C 0.06517(15) 0.21847(17) -0.0908(3) 0.116(2) Uani 1 1 d . . . . .
H10A H 0.0588 0.2314 -0.0521 0.139 Uiso 1 1 calc R U . . .
H10B H 0.0549 0.2134 -0.1610 0.139 Uiso 1 1 calc R U . . .
C32 C 0.04318(11) 0.09821(12) 0.0788(3) 0.0938(16) Uani 1 1 d . . . . .
H32A H 0.0525 0.0872 0.0452 0.113 Uiso 1 1 calc R U . . .
H32B H 0.0208 0.0844 0.0792 0.113 Uiso 1 1 calc R U . . .
C8 C 0.01990(9) 0.14572(16) 0.2025(3) 0.0998(19) Uani 1 1 d . . . . .
H8A H 0.0154 0.1605 0.2380 0.120 Uiso 1 1 calc R U . . .
H8B H 0.0002 0.1270 0.1882 0.120 Uiso 1 1 calc R U . . .
C13 C 0.21639(14) 0.29542(10) -0.0180(3) 0.0944(16) Uani 1 1 d . . . . .
H13 H 0.2293 0.3113 -0.0714 0.113 Uiso 1 1 calc R U . . .
C12 C 0.16986(18) 0.30095(12) -0.0498(4) 0.111(2) Uani 1 1 d . . . . .
H12A H 0.1607 0.3115 -0.0118 0.133 Uiso 1 1 calc R U . . .
H12B H 0.1807 0.3133 -0.1132 0.133 Uiso 1 1 calc R U . . .

loop_
_atom_site_aniso_label
_atom_site_aniso_U_11
_atom_site_aniso_U_22
_atom_site_aniso_U_33
_atom_site_aniso_U_23
_atom_site_aniso_U_13
_atom_site_aniso_U_12
O1W 0.111(6) 0.113(6) 0.109(6) -0.011(5) 0.012(5) 0.065(5)
O1WA 0.124(8) 0.094(6) 0.111(8) 0.008(5) -0.018(6) 0.068(6)
O1WB 0.16(3) 0.20(4) 0.044(13) -0.007(17) 0.024(16) 0.15(3)
O2W 0.129(4) 0.086(3) 0.110(3) 0.029(2) 0.040(3) 0.067(3)
O3W 0.093(2) 0.105(2) 0.0856(19) 0.0260(17) 0.0233(16) 0.0584(19)
Cl2A 0.142(11) 0.124(9) 0.37(3) -0.011(13) 0.023(14) 0.085(9)
Cl1A 0.147(5) 0.183(7) 0.288(11) 0.045(7) 0.033(6) 0.062(5)
O6W 0.152(11) 0.145(10) 0.154(11) -0.088(8) 0.013(7) 0.052(7)
Cl1 0.102(2) 0.110(3) 0.099(2) -0.0215(19) 0.0242(18) 0.006(2)
O5W 0.163(4) 0.081(2) 0.119(3) -0.0135(19) -0.016(3) 0.076(3)
O9W 0.62(10) 0.12(2) 0.14(2) -0.083(19) -0.20(4) 0.18(4)
O14W 0.181(11) 0.142(9) 0.124(8) 0.016(7) -0.005(7) 0.032(8)
O9A 0.219(12) 0.063(3) 0.155(9) -0.006(4) 0.075(8) 0.020(4)
O10W 0.100(8) 0.100(8) 0.171(17) 0.000 0.000 0.050(4)
O10A 0.082(15) 0.11(2) 0.22(3) 0.08(2) 0.016(17) 0.039(14)
O13W 0.124(9) 0.159(12) 0.32(3) 0.025(14) 0.065(13) 0.074(9)
O20W 0.153(13) 0.28(2) 0.34(3) -0.05(2) 0.117(16) 0.022(14)
O15W 0.121(8) 0.133(9) 0.222(14) 0.029(9) -0.006(8) 0.046(7)
O8WA 0.147(6) 0.131(6) 0.140(6) 0.084(5) -0.032(5) 0.023(5)
O11W 0.325(15) 0.133(7) 0.088(5) 0.003(4) -0.027(7) 0.019(8)
N1X 0.250(18) 0.141(8) 0.060(3) 0.009(4) 0.007(6) 0.153(11)
C2X 0.111(6) 0.078(4) 0.061(4) -0.003(3) -0.022(3) 0.059(4)
C3X 0.196(10) 0.100(6) 0.072(4) 0.008(4) 0.007(5) 0.110(7)
C4X 0.106(5) 0.059(4) 0.087(4) 0.008(4) 0.018(4) 0.048(4)
C5X 0.083(5) 0.076(5) 0.096(4) 0.014(4) 0.017(4) 0.046(4)
C6X 0.105(5) 0.060(3) 0.083(4) 0.018(3) 0.026(3) 0.040(3)
C7X 0.099(5) 0.070(6) 0.127(5) 0.042(5) 0.060(4) 0.047(5)
C8X 0.074(4) 0.071(4) 0.153(6) 0.045(4) 0.037(4) 0.041(3)
C9X 0.092(4) 0.044(3) 0.125(6) 0.014(3) -0.003(4) 0.026(3)
O1X 0.071(5) 0.096(7) 0.222(14) 0.078(8) 0.042(7) 0.044(5)
O2X 0.184(8) 0.101(5) 0.171(7) 0.048(5) 0.105(7) 0.091(6)
O8W 0.19(2) 0.21(3) 0.112(13) 0.001(14) -0.007(14) 0.13(2)
N1XA 0.151(19) 0.17(3) 0.110(15) -0.013(16) -0.043(14) 0.11(2)
C2XA 0.20(3) 0.12(2) 0.16(2) -0.052(18) 0.03(2) 0.03(2)
C3XA 0.19(2) 0.104(15) 0.139(12) 0.039(14) 0.070(15) 0.068(16)
C4XA 0.120(13) 0.069(12) 0.110(11) 0.030(13) 0.018(11) 0.060(11)
C5XA 0.116(14) 0.057(10) 0.145(11) 0.028(9) 0.007(10) 0.050(11)
C6XA 0.163(15) 0.055(8) 0.135(11) 0.004(10) -0.034(12) 0.031(11)
C7XA 0.186(15) 0.052(8) 0.071(8) 0.002(7) 0.021(9) 0.031(11)
C8XA 0.152(16) 0.066(14) 0.118(11) -0.006(14) 0.021(11) 0.053(14)
C9XA 0.098(9) 0.057(7) 0.088(8) 0.009(7) -0.005(7) 0.032(7)
O1XA 0.135(12) 0.099(11) 0.19(2) -0.066(13) 0.035(11) 0.015(9)
O2XA 0.41(3) 0.088(10) 0.073(8) 0.004(7) 0.071(13) 0.039(15)
O3X 0.235(18) 0.115(9) 0.122(10) 0.064(8) 0.088(11) 0.120(11)
O9 0.0623(12) 0.0553(11) 0.0428(10) -0.0091(8) 0.0010(8) 0.0329(10)
O3 0.0919(17) 0.0960(17) 0.0413(10) -0.0075(10) -0.0052(10) 0.0737(15)
N5 0.0617(14) 0.0558(14) 0.0427(12) -0.0036(9) -0.0011(10) 0.0379(12)
N17 0.0517(12) 0.0500(12) 0.0360(10) -0.0032(9) -0.0014(9) 0.0316(10)
O10 0.0875(18) 0.0743(16) 0.0569(14) -0.0175(11) 0.0143(12) 0.0301(14)
N4 0.0793(17) 0.0527(14) 0.0400(12) -0.0037(10) 0.0007(11) 0.0369(13)
O4 0.0620(14) 0.132(2) 0.0430(11) -0.0165(13) -0.0094(10) 0.0620(16)
N6 0.0557(14) 0.0778(17) 0.0426(12) -0.0114(11) -0.0076(10) 0.0424(13)
N18 0.0545(14) 0.0589(14) 0.0447(12) -0.0150(10) -0.0001(10) 0.0260(12)
O2 0.111(2) 0.0599(14) 0.0712(15) 0.0034(11) -0.0006(14) 0.0527(15)
O12 0.0834(18) 0.104(2) 0.0764(16) -0.0344(15) -0.0201(13) 0.0687(17)
N7 0.0624(16) 0.110(2) 0.0355(12) -0.0179(13) -0.0109(11) 0.0456(17)
C28 0.0524(15) 0.0542(15) 0.0481(14) -0.0052(11) -0.0027(11) 0.0315(13)
N23 0.088(2) 0.094(2) 0.0435(13) -0.0160(13) -0.0168(13) 0.0677(19)
N16 0.0637(15) 0.0531(14) 0.0462(13) -0.0089(10) 0.0048(11) 0.0272(12)
C29 0.0571(15) 0.0515(14) 0.0352(12) -0.0028(10) -0.0037(10) 0.0334(13)
C17 0.0559(15) 0.0524(14) 0.0321(11) -0.0036(10) -0.0053(10) 0.0349(13)
C5 0.0702(18) 0.079(2) 0.0302(11) -0.0049(11) -0.0063(11) 0.0538(17)
C35 0.082(2) 0.087(2) 0.0394(14) -0.0172(14) -0.0106(14) 0.055(2)
N3 0.092(2) 0.0465(14) 0.0511(14) -0.0021(11) 0.0018(14) 0.0271(14)
O7 0.0806(18) 0.095(2) 0.0837(19) -0.0440(16) 0.0007(14) 0.0358(16)
N19 0.0560(15) 0.090(2) 0.0471(14) -0.0232(14) -0.0028(11) 0.0256(15)
C4 0.080(2) 0.0519(16) 0.0375(13) -0.0046(11) 0.0029(13) 0.0373(15)
C18 0.0563(16) 0.0590(16) 0.0349(12) -0.0059(11) -0.0015(10) 0.0332(14)
O5 0.104(2) 0.196(4) 0.0464(13) -0.0302(18) -0.0142(13) 0.108(3)
O11 0.106(2) 0.118(3) 0.0604(15) 0.0037(15) 0.0121(14) 0.071(2)
O8 0.137(3) 0.0586(15) 0.0625(15) -0.0162(12) 0.0324(16) 0.0288(16)
N22 0.0738(19) 0.147(3) 0.0336(12) -0.0094(15) -0.0064(12) 0.074(2)
O1 0.198(4) 0.101(2) 0.0592(15) -0.0083(14) -0.0082(19) 0.111(3)
N8 0.0539(16) 0.136(3) 0.0430(14) -0.0288(16) -0.0178(11) 0.0494(19)
C6 0.0590(18) 0.116(3) 0.0344(14) -0.0172(15) -0.0075(12) 0.051(2)
N14 0.098(2) 0.0597(17) 0.0482(15) -0.0078(12) 0.0088(14) 0.0229(16)
N10 0.074(2) 0.173(4) 0.0458(15) -0.029(2) -0.0136(14) 0.082(3)
N24 0.097(2) 0.096(2) 0.0521(16) -0.0154(15) 0.0032(15) 0.055(2)
N20 0.0740(19) 0.090(2) 0.0424(14) -0.0190(14) -0.0032(13) 0.0283(17)
C3 0.096(3) 0.0454(15) 0.0448(15) -0.0063(12) -0.0036(15) 0.0350(17)
C16 0.0674(19) 0.0513(16) 0.0410(14) -0.0098(11) -0.0024(12) 0.0240(14)
O6 0.208(4) 0.146(3) 0.0604(16) -0.0156(18) -0.001(2) 0.143(3)
N9 0.068(2) 0.208(5) 0.0362(14) -0.036(2) -0.0175(14) 0.077(3)
C30 0.0591(18) 0.0628(19) 0.0595(18) -0.0165(14) -0.0006(14) 0.0241(15)
N15 0.107(3) 0.0546(16) 0.0453(14) -0.0072(12) 0.0152(15) 0.0249(16)
N2 0.132(3) 0.0564(17) 0.0474(15) -0.0020(12) 0.0015(17) 0.0438(19)
C27 0.084(2) 0.0548(18) 0.0488(17) -0.0089(13) 0.0115(15) 0.0227(17)
C33 0.062(2) 0.116(3) 0.0406(15) -0.0171(17) -0.0108(14) 0.042(2)
N13 0.098(3) 0.082(2) 0.0491(16) -0.0167(15) 0.0089(16) 0.0296(19)
N11 0.157(4) 0.126(3) 0.0418(14) -0.0010(16) -0.0001(18) 0.117(3)
C24 0.138(4) 0.088(3) 0.0380(16) -0.0026(16) -0.0052(19) 0.068(3)
C9 0.075(3) 0.176(5) 0.0447(19) -0.028(3) -0.0141(17) 0.082(3)
C31 0.062(2) 0.068(2) 0.0524(17) -0.0174(15) 0.0074(15) 0.0123(16)
C15 0.080(2) 0.0478(16) 0.0461(16) -0.0087(12) 0.0036(14) 0.0185(15)
C7 0.0499(17) 0.124(3) 0.0372(14) -0.0161(17) -0.0039(12) 0.048(2)
N21 0.0591(17) 0.115(3) 0.0417(14) -0.0170(15) -0.0052(12) 0.0271(17)
C23 0.149(4) 0.126(4) 0.0324(14) -0.0062(17) -0.0093(18) 0.113(4)
C25 0.077(2) 0.069(2) 0.0545(19) -0.0155(16) 0.0171(17) 0.0190(19)
C20 0.0488(18) 0.116(3) 0.0442(17) -0.0194(19) -0.0022(13) 0.014(2)
C26 0.090(3) 0.065(2) 0.0509(18) -0.0032(15) 0.0135(17) 0.0263(19)
C34 0.076(2) 0.109(3) 0.0339(13) -0.0162(15) -0.0111(13) 0.063(2)
C14 0.118(3) 0.0526(19) 0.0483(17) 0.0001(14) 0.0080(19) 0.022(2)
C2 0.126(4) 0.0466(17) 0.0508(18) -0.0053(13) -0.0007(19) 0.033(2)
N12 0.166(4) 0.104(3) 0.0500(16) -0.0108(17) -0.011(2) 0.099(3)
N1 0.173(4) 0.073(2) 0.0496(17) 0.0003(14) -0.003(2) 0.069(3)
C19 0.0514(17) 0.099(3) 0.0429(16) -0.0106(16) 0.0023(12) 0.0249(18)
C1 0.166(5) 0.061(2) 0.0533(19) -0.0022(16) -0.010(2) 0.067(3)
C11 0.189(6) 0.118(4) 0.0455(18) -0.003(2) -0.003(3) 0.127(4)
C22 0.066(2) 0.178(5) 0.0401(16) -0.029(2) -0.0199(14) 0.076(3)
C21 0.0508(18) 0.167(5) 0.0410(16) -0.030(2) -0.0152(13) 0.045(2)
C36 0.084(3) 0.139(4) 0.053(2) -0.033(2) 0.0041(19) 0.040(3)
C10 0.172(5) 0.233(7) 0.0478(19) -0.018(3) -0.019(3) 0.181(6)
C32 0.081(3) 0.105(3) 0.0493(19) -0.029(2) -0.0051(17) 0.012(2)
C8 0.062(2) 0.211(6) 0.0422(17) -0.029(2) -0.0153(15) 0.080(3)
C13 0.137(4) 0.066(2) 0.0445(18) 0.0065(16) 0.005(2) 0.024(3)
C12 0.219(7) 0.086(3) 0.057(2) -0.003(2) -0.019(3) 0.098(4)

loop_
_atom_type_symbol
_atom_type_description
_atom_type_scat_dispersion_real
_atom_type_scat_dispersion_imag
_atom_type_scat_source
C C 0.0181 0.0091 'International Tables Vol C Tables 4.2.6.8 and 6.1.1.4'
H H 0.0000 0.0000 'International Tables Vol C Tables 4.2.6.8 and 6.1.1.4'
N N 0.0311 0.0180 'International Tables Vol C Tables 4.2.6.8 and 6.1.1.4'
O O 0.0492 0.0322 'International Tables Vol C Tables 4.2.6.8 and 6.1.1.4'
Cl Cl 0.3639 0.7018 'International Tables Vol C Tables 4.2.6.8 and 6.1.1.4'

loop_
_geom_angle_atom_site_label_1
_geom_angle_atom_site_label_2
_geom_angle_atom_site_label_3
_geom_angle
_geom_angle_site_symmetry_1
_geom_angle_site_symmetry_3
Cl2A Cl2A Cl2A 109.7(13) 11_556 12_556
O10A O10A O10A 106(4) 12 11
N1X C2X C3X 111.0(8) . .
C2X C3X C4X 114.8(8) . .
C5X C4X C9X 116.1(8) . .
C5X C4X C3X 125.0(8) . .
C9X C4X C3X 118.9(9) . .
C4X C5X C6X 122.4(9) . .
C7X C6X C5X 119.6(9) . .
C8X C7X C6X 120.2(9) . .
C8X C7X O2X 120.1(10) . .
C6X C7X O2X 119.1(11) . .
C7X C8X O1X 114.5(11) . .
C7X C8X C9X 118.6(8) . .
O1X C8X C9X 126.8(11) . .
C4X C9X C8X 123.0(9) . .
C3XA C2XA N1XA 116(2) . .
C2XA C3XA C4XA 118(2) . .
C5XA C4XA C9XA 114.4(17) . .
C5XA C4XA C3XA 115(2) . .
C9XA C4XA C3XA 131(2) . .
C6XA C5XA C4XA 126(2) . .
C7XA C6XA C5XA 117(2) . .
C6XA C7XA C8XA 120.5(18) . .
C6XA C7XA O2XA 116(2) . .
C8XA C7XA O2XA 123(2) . .
C7XA C8XA O1XA 108(2) . .
C7XA C8XA C9XA 119(2) . .
O1XA C8XA C9XA 128(2) . .
C4XA C9XA C8XA 120.8(18) . .
C5 N5 C4 122.6(3) . .
C5 N5 C17 113.0(3) . .
C4 N5 C17 124.4(3) . .
C29 N17 C28 120.8(2) . .
C29 N17 C17 112.1(2) . .
C28 N17 C17 122.3(2) . .
C3 N4 C16 112.6(3) . .
C3 N4 C4 120.7(3) . .
C16 N4 C4 123.2(3) . .
C5 N6 C18 112.2(2) . .
C5 N6 C6 122.3(3) . .
C18 N6 C6 123.0(3) . .
C29 N18 C30 122.1(2) . .
C29 N18 C18 112.9(2) . .
C30 N18 C18 124.9(3) . .
C7 N7 C19 113.3(3) . .
C7 N7 C6 121.7(3) . .
C19 N7 C6 124.8(3) . .
N17 C28 N16 113.1(2) . .
C35 N23 C34 123.0(3) . .
C35 N23 C23 111.2(4) . .
C34 N23 C23 124.5(3) . .
C27 N16 C16 112.4(3) . .
C27 N16 C28 122.7(3) . .
C16 N16 C28 124.7(2) . .
O9 C29 N18 125.6(3) . .
O9 C29 N17 126.5(3) . .
N18 C29 N17 107.9(2) . .
N5 C17 N17 115.3(2) . .
N5 C17 C18 102.8(2) . .
N17 C17 C18 103.6(2) . .
O3 C5 N6 126.0(3) . .
O3 C5 N5 126.2(3) . .
N6 C5 N5 107.8(2) . .
O12 C35 N23 126.1(4) . .
O12 C35 N24 125.3(4) . .
N23 C35 N24 108.6(3) . .
C3 N3 C2 123.4(4) . .
C3 N3 C15 112.8(3) . .
C2 N3 C15 123.7(3) . .
C31 N19 C19 111.9(3) . .
C31 N19 C30 121.8(3) . .
C19 N19 C30 122.9(3) . .
N5 C4 N4 113.6(2) . .
N6 C18 N18 115.9(2) . .
N6 C18 C17 103.6(2) . .
N18 C18 C17 102.8(2) . .
C33 N22 C34 122.7(3) . .
C33 N22 C22 112.7(4) . .
C34 N22 C22 124.0(4) . .
C7 N8 C20 112.5(3) . .
C7 N8 C8 122.3(4) . .
C20 N8 C8 123.3(4) . .
N7 C6 N6 113.1(3) . .
C25 N14 C14 113.1(4) . .
C25 N14 C26 123.1(4) . .
C14 N14 C26 123.7(3) . .
C9 N10 C10 121.3(5) . .
C9 N10 C22 114.2(5) . .
C10 N10 C22 123.3(3) . .
C35 N24 C24 113.6(4) . .
C35 N24 C36 122.2(4) . .
C24 N24 C36 124.2(5) . .
C31 N20 C20 113.0(3) . .
C31 N20 C32 122.4(4) . .
C20 N20 C32 123.8(4) . .
O2 C3 N3 126.1(3) . .
O2 C3 N4 125.8(3) . .
N3 C3 N4 108.1(3) . .
N16 C16 N4 114.5(3) . .
N16 C16 C15 103.5(2) . .
N4 C16 C15 103.4(3) . .
C9 N9 C21 113.8(4) . .
C9 N9 C8 124.5(4) . .
C21 N9 C8 120.6(6) . .
N18 C30 N19 114.3(3) . .
C27 N15 C26 121.7(3) . .
C27 N15 C15 112.4(3) . .
C26 N15 C15 123.5(3) . .
C1 N2 C14 112.0(4) . .
C1 N2 C2 121.5(4) . .
C14 N2 C2 123.8(4) . .
O8 C27 N15 125.5(3) . .
O8 C27 N16 126.4(4) . .
N15 C27 N16 108.1(3) . .
O11 C33 N21 126.5(5) . .
O11 C33 N22 126.3(4) . .
N21 C33 N22 107.2(4) . .
C25 N13 C36 120.0(4) . .
C25 N13 C13 111.6(4) . .
C36 N13 C13 123.8(5) . .
C11 N11 C10 123.3(4) . .
C11 N11 C23 111.8(5) . .
C10 N11 C23 124.9(4) . .
N24 C24 N12 115.6(3) . .
N24 C24 C23 102.4(3) . .
N12 C24 C23 102.7(4) . .
O5 C9 N10 129.7(7) . .
O5 C9 N9 124.2(5) . .
N10 C9 N9 106.1(5) . .
O10 C31 N20 126.6(3) . .
O10 C31 N19 125.4(4) . .
N20 C31 N19 107.9(3) . .
N15 C15 N3 113.6(3) . .
N15 C15 C16 103.2(3) . .
N3 C15 C16 102.8(3) . .
O4 C7 N8 125.7(4) . .
O4 C7 N7 126.7(3) . .
N8 C7 N7 107.6(4) . .
C33 N21 C32 121.3(4) . .
C33 N21 C21 112.8(4) . .
C32 N21 C21 124.6(4) . .
N11 C23 N23 113.3(4) . .
N11 C23 C24 104.1(4) . .
N23 C23 C24 104.1(3) . .
O7 C25 N14 127.5(5) . .
O7 C25 N13 124.3(4) . .
N14 C25 N13 108.2(4) . .
N8 C20 N20 116.0(4) . .
N8 C20 C19 103.4(3) . .
N20 C20 C19 102.7(3) . .
N14 C26 N15 114.3(4) . .
N22 C34 N23 114.5(3) . .
N14 C14 N2 114.8(3) . .
N14 C14 C13 103.7(3) . .
N2 C14 C13 102.9(4) . .
N3 C2 N2 113.5(3) . .
C11 N12 C12 121.3(4) . .
C11 N12 C24 112.6(4) . .
C12 N12 C24 124.2(5) . .
C1 N1 C13 112.0(5) . .
C1 N1 C12 124.5(5) . .
C13 N1 C12 123.6(4) . .
N7 C19 N19 115.1(3) . .
N7 C19 C20 102.8(4) . .
N19 C19 C20 103.4(3) . .
O1 C1 N2 125.8(4) . .
O1 C1 N1 125.2(5) . .
N2 C1 N1 109.0(5) . .
O6 C11 N11 125.9(6) . .
O6 C11 N12 125.3(6) . .
N11 C11 N12 108.7(4) . .
N22 C22 N10 113.7(4) . .
N22 C22 C21 103.5(4) . .
N10 C22 C21 104.0(3) . .
N21 C21 N9 114.5(3) . .
N21 C21 C22 103.6(3) . .
N9 C21 C22 101.9(5) . .
N13 C36 N24 113.4(3) . .
N10 C10 N11 113.6(3) . .
N21 C32 N20 113.2(4) . .
N8 C8 N9 113.5(3) . .
N1 C13 N13 114.4(4) . .
N1 C13 C14 103.7(4) . .
N13 C13 C14 102.7(4) . .
N12 C12 N1 113.9(4) . .

loop_
_geom_bond_atom_site_label_1
_geom_bond_atom_site_label_2
_geom_bond_distance
_geom_bond_site_symmetry_2
Cl2A Cl2A 2.28(3) 11_556
Cl2A Cl2A 2.28(3) 12_556
O10A O10A 1.39(3) 12
O10A O10A 1.39(3) 11
N1X C2X 1.480(10) .
C2X C3X 1.486(9) .
C3X C4X 1.486(10) .
C4X C5X 1.344(12) .
C4X C9X 1.366(10) .
C5X C6X 1.363(10) .
C6X C7X 1.358(14) .
C7X C8X 1.337(18) .
C7X O2X 1.426(12) .
C8X O1X 1.340(12) .
C8X C9X 1.371(12) .
N1XA C2XA 1.475(19) .
C2XA C3XA 1.474(18) .
C3XA C4XA 1.485(18) .
C4XA C5XA 1.356(19) .
C4XA C9XA 1.366(17) .
C5XA C6XA 1.345(18) .
C6XA C7XA 1.34(2) .
C7XA C8XA 1.35(3) .
C7XA O2XA 1.418(17) .
C8XA O1XA 1.37(2) .
C8XA C9XA 1.39(2) .
O9 C29 1.215(3) .
O3 C5 1.224(4) .
N5 C5 1.372(4) .
N5 C4 1.436(4) .
N5 C17 1.442(3) .
N17 C29 1.372(4) .
N17 C28 1.445(4) .
N17 C17 1.454(3) .
O10 C31 1.221(5) .
N4 C3 1.369(4) .
N4 C16 1.451(5) .
N4 C4 1.455(4) .
O4 C7 1.211(5) .
N6 C5 1.369(5) .
N6 C18 1.443(4) .
N6 C6 1.455(4) .
N18 C29 1.372(4) .
N18 C30 1.441(4) .
N18 C18 1.456(3) .
O2 C3 1.234(5) .
O12 C35 1.222(5) .
N7 C7 1.374(5) .
N7 C19 1.431(5) .
N7 C6 1.453(4) .
C28 N16 1.445(4) .
N23 C35 1.355(5) .
N23 C34 1.447(5) .
N23 C23 1.457(5) .
N16 C27 1.375(4) .
N16 C16 1.437(4) .
C17 C18 1.551(4) .
C35 N24 1.370(6) .
N3 C3 1.360(5) .
N3 C2 1.441(5) .
N3 C15 1.462(5) .
O7 C25 1.208(5) .
N19 C31 1.376(4) .
N19 C19 1.444(5) .
N19 C30 1.446(5) .
O5 C9 1.197(6) .
O11 C33 1.235(5) .
O8 C27 1.205(4) .
N22 C33 1.377(6) .
N22 C34 1.437(5) .
N22 C22 1.446(5) .
O1 C1 1.247(7) .
N8 C7 1.368(4) .
N8 C20 1.438(7) .
N8 C8 1.448(5) .
N14 C25 1.363(5) .
N14 C14 1.432(6) .
N14 C26 1.440(6) .
N10 C9 1.353(5) .
N10 C10 1.430(8) .
N10 C22 1.452(7) .
N24 C24 1.425(6) .
N24 C36 1.460(6) .
N20 C31 1.365(6) .
N20 C20 1.445(5) .
N20 C32 1.456(5) .
C16 C15 1.547(5) .
O6 C11 1.232(5) .
N9 C9 1.389(8) .
N9 C21 1.467(6) .
N9 C8 1.471(6) .
N15 C27 1.365(5) .
N15 C26 1.444(4) .
N15 C15 1.448(4) .
N2 C1 1.359(7) .
N2 C14 1.452(6) .
N2 C2 1.456(5) .
C33 N21 1.374(5) .
N13 C25 1.374(6) .
N13 C36 1.451(5) .
N13 C13 1.464(6) .
N11 C11 1.360(7) .
N11 C10 1.438(8) .
N11 C23 1.456(5) .
C24 N12 1.447(5) .
C24 C23 1.550(8) .
N21 C32 1.440(7) .
N21 C21 1.444(7) .
C20 C19 1.559(5) .
C14 C13 1.549(7) .
N12 C11 1.378(8) .
N12 C12 1.438(7) .
N1 C1 1.365(5) .
N1 C13 1.439(8) .
N1 C12 1.447(7) .
C22 C21 1.539(7) .
